data_7707171
loop_
_publ_author_name
'Jing, Huiru'
'Dan, Wenyan'
'Zhu, Jiaxing'
'Ling, Yun'
'Jia, Yu'
'Yang, Yongtai'
'Liu, Xiaofeng'
'Chen, Zhenxia'
'Zhou, Yaming'

_publ_section_title
;
 Multimetal lanthanide phosphonocarboxylate frameworks: structures, colour
 tuning and near-infrared emission.
;
_journal_issue 21
_journal_name_full 'Dalton transactions (Cambridge, England : 2003)'
_journal_page_first 7380
_journal_page_last 7387
_journal_paper_doi 10.1039/d1dt01052b
_journal_volume 50
_journal_year 2021
_chemical_formula_moiety 'Eu7 (C14 O7 P H7)6 (C3 N H7 O)4 (H2 O)3'
_chemical_formula_sum 'C96 H70 Eu7 N4 O49 P6'
_chemical_formula_weight 3313.10
_chemical_name_systematic EuPCF
_space_group_crystal_system orthorhombic
_space_group_IT_number 58
_space_group_name_Hall '-P 2 2n'
_space_group_name_H-M_alt 'P n n m'
_atom_sites_solution_hydrogens geom
_audit_creation_method SHELXL-2018/1
_audit_update_record
;
2021-02-16 deposited with the CCDC.	2021-04-21 downloaded from the CCDC.
;
_cell_angle_alpha 90
_cell_angle_beta 90
_cell_angle_gamma 90
_cell_formula_units_Z 2
_cell_length_a 14.5138(5)
_cell_length_b 20.4301(8)
_cell_length_c 22.9139(9)
_cell_measurement_reflns_used 9984
_cell_measurement_temperature 172(2)
_cell_measurement_theta_max 64.16
_cell_measurement_theta_min 3.66
_cell_volume 6794.4(4)
_computing_cell_refinement 'Bruker SAINT'
_computing_data_collection 'Bruker APEX2'
_computing_data_reduction 'Bruker SAINT'
_computing_molecular_graphics 'Bruker SHELXTL'
_computing_publication_material 'Bruker SHELXTL'
_computing_structure_refinement 'SHELXL-2018/1 (Sheldrick, 2018)'
_computing_structure_solution 'SHELXT 2014/5 (Sheldrick, 2014)'
_diffrn_ambient_temperature 172(2)
_diffrn_measured_fraction_theta_full 0.995
_diffrn_measured_fraction_theta_max 0.971
_diffrn_measurement_device_type 'Bruker APEX-II CCD'
_diffrn_measurement_method '\f and \w scans'
_diffrn_radiation_type GaK\a
_diffrn_radiation_wavelength 1.34139
_diffrn_reflns_av_R_equivalents 0.0502
_diffrn_reflns_av_unetI/netI 0.0355
_diffrn_reflns_Laue_measured_fraction_full 0.995
_diffrn_reflns_Laue_measured_fraction_max 0.971
_diffrn_reflns_limit_h_max 15
_diffrn_reflns_limit_h_min -19
_diffrn_reflns_limit_k_max 21
_diffrn_reflns_limit_k_min -26
_diffrn_reflns_limit_l_max 29
_diffrn_reflns_limit_l_min -26
_diffrn_reflns_number 43814
_diffrn_reflns_point_group_measured_fraction_full 0.995
_diffrn_reflns_point_group_measured_fraction_max 0.971
_diffrn_reflns_theta_full 53.594
_diffrn_reflns_theta_max 64.363
_diffrn_reflns_theta_min 3.136
_exptl_absorpt_coefficient_mu 17.469
_exptl_absorpt_correction_T_max 0.497
_exptl_absorpt_correction_T_min 0.154
_exptl_absorpt_correction_type multi-scan
_exptl_crystal_colour colorless
_exptl_crystal_density_diffrn 1.619
_exptl_crystal_description needle-like
_exptl_crystal_F_000 3194
_exptl_crystal_size_max 0.120
_exptl_crystal_size_mid 0.100
_exptl_crystal_size_min 0.040
_refine_diff_density_max 3.384
_refine_diff_density_min -1.199
_refine_diff_density_rms 0.289
_refine_ls_extinction_coef 0.00069(4)
_refine_ls_extinction_expression Fc^*^=kFc[1+0.001xFc^2^\l^3^/sin(2\q)]^-1/4^
_refine_ls_extinction_method 'SHELXL-2018/1 (Sheldrick 2018)'
_refine_ls_goodness_of_fit_ref 1.109
_refine_ls_hydrogen_treatment constr
_refine_ls_matrix_type full
_refine_ls_number_parameters 497
_refine_ls_number_reflns 8611
_refine_ls_number_restraints 601
_refine_ls_restrained_S_all 1.097
_refine_ls_R_factor_all 0.0617
_refine_ls_R_factor_gt 0.0550
_refine_ls_shift/su_max 0.002
_refine_ls_shift/su_mean 0.000
_refine_ls_structure_factor_coef Fsqd
_refine_ls_weighting_details 'w=1/[\s^2^(Fo^2^)+(0.0793P)^2^+51.3069P] where P=(Fo^2^+2Fc^2^)/3'
_refine_ls_weighting_scheme calc
_refine_ls_wR_factor_gt 0.1519
_refine_ls_wR_factor_ref 0.1585
_reflns_Friedel_coverage 0.000
_reflns_number_gt 7710
_reflns_number_total 8611
_reflns_threshold_expression 'I > 2\s(I)'
_cod_data_source_file d1dt01052b2.cif
_cod_data_source_block EuPCF
_cod_depositor_comments 'Adding full bibliography for 7707169--7707171.cif.'
_cod_database_code 7707171
_shelx_shelxl_version_number 2018/1
_shelx_space_group_comment
;
The symmetry employed for this shelxl refinement is uniquely defined
by the following loop, which should always be used as a source of
symmetry information in preference to the above space-group names.
They are only intended as comments.
;
_shelx_estimated_absorpt_t_min 0.228
_shelx_estimated_absorpt_t_max 0.542

loop_
_space_group_symop_operation_xyz
'x, y, z'
'-x, -y, z'
'-x+1/2, y+1/2, -z+1/2'
'x+1/2, -y+1/2, -z+1/2'
'-x, -y, -z'
'x, y, -z'
'x-1/2, -y-1/2, z-1/2'
'-x-1/2, y-1/2, z-1/2'

loop_
_atom_site_label
_atom_site_type_symbol
_atom_site_fract_x
_atom_site_fract_y
_atom_site_fract_z
_atom_site_U_iso_or_equiv
_atom_site_adp_type
_atom_site_occupancy
_atom_site_site_symmetry_order
_atom_site_calc_flag
_atom_site_refinement_flags_posn
_atom_site_refinement_flags_adp
_atom_site_refinement_flags_occupancy
_atom_site_disorder_assembly
_atom_site_disorder_group
Eu1 Eu 0.40722(2) 0.61997(2) 0.64714(2) 0.02262(11) Uani 1 1 d D . . . .
Eu2 Eu 0.000000 1.000000 0.27492(2) 0.02305(12) Uani 1 2 d S T P . .
Eu3 Eu 0.682992 0.454787 0.500000 0.020 Uani 0.159 1 d D U P A -1
O1W O 0.704226 0.571747 0.500000 0.056(6) Uani 0.1590(7) 1 d S U P A -1
O2WS O 0.824800 0.429399 0.558208 0.019(5) Uani 0.1590(7) 1 d . U P A -1
O3WS O 0.517200 0.481500 0.500000 0.034(4) Uani 0.1590(7) 1 d DS U P A -1
Eu3A Eu 0.632242 0.461739 0.500000 0.020 Uani 0.0910(7) 1 d DS U P A -2
O1WA O 0.666574 0.595487 0.500000 0.056(6) Uani 0.0910(7) 1 d S U P A -2
O2WA O 0.469398 0.434913 0.500000 0.023(6) Uani 0.0910(7) 1 d S U P A -2
O3WA O 0.795609 0.450395 0.500000 0.026(5) Uani 0.0910(7) 1 d DS U P A -2
P1_1 P 0.62486(10) 0.53167(7) 0.64084(7) 0.0210(3) Uani 1 1 d . U . . .
C1_1 C 0.7303(3) 0.5773(2) 0.6536(3) 0.0268(12) Uani 1 1 d DG U . . .
C2_1 C 0.8122(4) 0.54515(18) 0.6666(6) 0.036(2) Uani 0.587(17) 1 d DG U P B 1
H2_1 H 0.813965 0.498686 0.667657 0.043 Uiso 0.587(17) 1 calc R U P B 1
C3_1 C 0.8916(3) 0.5810(2) 0.6780(6) 0.036(2) Uani 0.587(17) 1 d DG U P B 1
H3_1 H 0.947550 0.559073 0.686903 0.043 Uiso 0.587(17) 1 calc R U P B 1
C4_1 C 0.8890(3) 0.6490(2) 0.6765(3) 0.0331(13) Uani 1 1 d DG U . B .
C5_1 C 0.8071(4) 0.68114(18) 0.6635(6) 0.032(2) Uani 0.587(17) 1 d DG U P B 1
H5_1 H 0.805376 0.727604 0.662458 0.038 Uiso 0.587(17) 1 calc R U P B 1
C6_1 C 0.7278(3) 0.6453(2) 0.6521(5) 0.032(2) Uani 0.587(17) 1 d DG U P B 1
H6_1 H 0.671790 0.667218 0.643212 0.038 Uiso 0.587(17) 1 calc R U P B 1
C2A_1 C 0.8151(9) 0.5524(8) 0.6389(11) 0.037(3) Uani 0.413(17) 1 d D U P B 2
H2A_1 H 0.818993 0.510287 0.621426 0.044 Uiso 0.413(17) 1 calc R U P B 2
C3A_1 C 0.8956(10) 0.5879(8) 0.6490(11) 0.040(3) Uani 0.413(17) 1 d D U P B 2
H3A_1 H 0.953848 0.570912 0.637565 0.048 Uiso 0.413(17) 1 calc R U P B 2
C5A_1 C 0.8041(9) 0.6744(8) 0.6895(11) 0.034(3) Uani 0.413(17) 1 d D U P B 2
H5A_1 H 0.799254 0.715771 0.708231 0.041 Uiso 0.413(17) 1 calc R U P B 2
C6A_1 C 0.7254(10) 0.6398(7) 0.6754(10) 0.033(3) Uani 0.413(17) 1 d D U P B 2
H6A_1 H 0.666807 0.659542 0.680900 0.039 Uiso 0.413(17) 1 calc R U P B 2
O1_1 O 0.6407(3) 0.4796(2) 0.5941(2) 0.0254(9) Uani 1 1 d . U . . .
O2_1 O 0.6030(3) 0.4924(2) 0.6965(2) 0.0252(9) Uani 1 1 d . U . . .
O3_1 O 0.5510(3) 0.5808(2) 0.6246(2) 0.0287(9) Uani 1 1 d . U . . .
O4_1 O 1.2409(3) 0.6104(2) 0.6645(3) 0.0439(13) Uani 1 1 d . U . . .
O5_1 O 1.3057(3) 0.7033(2) 0.6886(3) 0.0365(11) Uani 1 1 d . U . . .
O6_1 O 1.0964(3) 0.9023(2) 0.7044(3) 0.0351(11) Uani 1 1 d . U . . .
O7_1 O 0.9725(3) 0.8827(2) 0.7562(2) 0.0293(10) Uani 1 1 d . U . . .
C8_1 C 1.0626(4) 0.6614(3) 0.6806(3) 0.0318(14) Uani 1 1 d . U . . .
H8_1 H 1.068752 0.616706 0.669825 0.038 Uiso 1 1 calc R U . . .
C9_1 C 1.1417(4) 0.6995(3) 0.6886(3) 0.0293(13) Uani 1 1 d . U . . .
C10_1 C 1.1350(4) 0.7643(3) 0.7029(3) 0.0273(12) Uani 1 1 d . U . . .
H10_1 H 1.188780 0.790424 0.706916 0.033 Uiso 1 1 calc R U . . .
C11_1 C 1.0483(4) 0.7915(3) 0.7116(3) 0.0258(12) Uani 1 1 d . U . . .
C12_1 C 0.9696(4) 0.7541(3) 0.7062(3) 0.0277(12) Uani 1 1 d . U . . .
H12_1 H 0.911258 0.772919 0.714682 0.033 Uiso 1 1 calc R U . . .
C13_1 C 1.2356(4) 0.6691(3) 0.6807(3) 0.0308(13) Uani 1 1 d . U . . .
C14_1 C 1.0404(4) 0.8626(3) 0.7252(3) 0.0242(11) Uani 1 1 d . U . . .
C7_1 C 0.9747(4) 0.6881(3) 0.6881(3) 0.0293(13) Uani 1 1 d . U . . .
P1_2 P 0.3689(2) 0.69626(13) 0.500000 0.0367(6) Uani 1 2 d S TU P C .
C1_2 C 0.2674(8) 0.7478(6) 0.500000 0.047(2) Uani 1 2 d DS TU P . .
C2_2 C 0.2004(12) 0.7428(10) 0.4560(8) 0.064(4) Uani 0.5 1 d D U P C -1
H2_2 H 0.207440 0.711055 0.426006 0.077 Uiso 0.5 1 calc R U P C -1
C3_2 C 0.1234(13) 0.7841(10) 0.4557(8) 0.065(4) Uani 0.5 1 d D U P C -1
H3_2 H 0.078978 0.780567 0.425390 0.078 Uiso 0.5 1 calc R U P C -1
C4_2 C 0.1119(9) 0.8307(7) 0.500000 0.059(3) Uani 1 2 d DS TU P . .
C5_2 C 0.1720(10) 0.8301(9) 0.5482(6) 0.050(3) Uani 0.5 1 d D U P C -1
H5_2 H 0.160321 0.857934 0.580534 0.059 Uiso 0.5 1 calc R U P C -1
C6_2 C 0.2493(11) 0.7885(8) 0.5489(6) 0.045(3) Uani 0.5 1 d D U P C -1
H6_2 H 0.289085 0.787633 0.581826 0.054 Uiso 0.5 1 calc R U P C -1
O2_2 O 0.4521(7) 0.7407(5) 0.500000 0.064(3) Uani 1 2 d S TU P . .
O3_2 O -0.0905(5) 0.9549(4) 0.3459(3) 0.0580(18) Uani 1 1 d . U . . .
O4_2 O -0.2267(8) 0.9553(10) 0.3912(6) 0.077(5) Uani 0.61(2) 1 d D U P D 1
O4A_2 O -0.1952(18) 1.0021(13) 0.4014(9) 0.077(6) Uani 0.39(2) 1 d D U P D 2
C7_2 C 0.0293(10) 0.8744(7) 0.500000 0.053(3) Uani 1 2 d S TU P C .
C8_2 C -0.0104(7) 0.8951(5) 0.4475(4) 0.057(2) Uani 1 1 d . U . . .
H8_2 H 0.017568 0.883574 0.411439 0.068 Uiso 1 1 calc R U . C .
C9_2 C -0.0919(7) 0.9329(6) 0.4479(4) 0.056(2) Uani 1 1 d . U . . .
C11_2 C -0.1324(9) 0.9506(7) 0.500000 0.051(3) Uani 1 2 d S TU P . .
H11_2 H -0.188235 0.974926 0.499999 0.061 Uiso 1 2 calc R U P . .
C10_2 C -0.1354(7) 0.9540(6) 0.3917(5) 0.068(2) Uani 1 1 d D U . . .
O1_2 O 0.3662(4) 0.6529(3) 0.5533(2) 0.0447(13) Uani 1 1 d . U . . .
C1_3 C 0.4844(13) 0.7744(7) 0.6486(7) 0.072(3) Uani 0.697(11) 1 d D U P E 1
H1_3 H 0.420601 0.784065 0.652162 0.087 Uiso 0.697(11) 1 calc R U P E 1
O1_3 O 0.4977(10) 0.7184(5) 0.6452(5) 0.044(2) Uani 0.697(11) 1 d D U P E 1
N1_3 N 0.5341(13) 0.8270(7) 0.6487(8) 0.100(4) Uani 0.697(11) 1 d D U P E 1
C2_3 C 0.6258(16) 0.8179(12) 0.6465(12) 0.118(5) Uani 0.697(11) 1 d D U P E 1
H2A_3 H 0.656995 0.860416 0.646764 0.177 Uiso 0.697(11) 1 calc R U P E 1
H2B_3 H 0.645560 0.792230 0.680369 0.177 Uiso 0.697(11) 1 calc R U P E 1
H2C_3 H 0.641680 0.794295 0.610596 0.177 Uiso 0.697(11) 1 calc R U P E 1
C3_3 C 0.514(2) 0.8904(10) 0.6623(14) 0.139(7) Uani 0.697(11) 1 d D U P E 1
H3A_3 H 0.569290 0.917450 0.657369 0.208 Uiso 0.697(11) 1 calc R U P E 1
H3B_3 H 0.465288 0.906454 0.636342 0.208 Uiso 0.697(11) 1 calc R U P E 1
H3C_3 H 0.493033 0.893006 0.702864 0.208 Uiso 0.697(11) 1 calc R U P E 1
C1_4 C 0.5496(19) 0.7415(15) 0.6052(14) 0.071(3) Uani 0.303(11) 1 d D U P E 2
H1_4 H 0.580545 0.707828 0.584354 0.086 Uiso 0.303(11) 1 calc R U P E 2
O1_4 O 0.491(3) 0.7198(13) 0.6326(16) 0.057(3) Uani 0.303(11) 1 d D U P E 2
N1_4 N 0.586(2) 0.7976(14) 0.5938(15) 0.099(4) Uani 0.303(11) 1 d D U P E 2
C2_4 C 0.653(3) 0.799(2) 0.552(2) 0.117(9) Uani 0.303(11) 1 d D U P E 2
H2A_4 H 0.675268 0.844145 0.547347 0.176 Uiso 0.303(11) 1 calc R U P E 2
H2B_4 H 0.704104 0.770755 0.563549 0.176 Uiso 0.303(11) 1 calc R U P E 2
H2C_4 H 0.627196 0.783789 0.514870 0.176 Uiso 0.303(11) 1 calc R U P E 2
C3_4 C 0.560(4) 0.8592(17) 0.609(3) 0.118(6) Uani 0.303(11) 1 d D U P E 2
H3A_4 H 0.604059 0.890996 0.593246 0.177 Uiso 0.303(11) 1 calc R U P E 2
H3B_4 H 0.498577 0.868198 0.594076 0.177 Uiso 0.303(11) 1 calc R U P E 2
H3C_4 H 0.559668 0.862773 0.652016 0.177 Uiso 0.303(11) 1 calc R U P E 2

loop_
_atom_site_aniso_label
_atom_site_aniso_U_11
_atom_site_aniso_U_22
_atom_site_aniso_U_33
_atom_site_aniso_U_23
_atom_site_aniso_U_13
_atom_site_aniso_U_12
Eu1 0.01447(16) 0.01486(16) 0.0385(2) -0.00166(11) -0.00260(11) 0.00197(10)
Eu2 0.0219(2) 0.0180(2) 0.0293(2) 0.000 0.000 0.00478(15)
Eu3 0.025 0.013 0.022 0.000 0.000 -0.001
O1W 0.115(13) 0.035(10) 0.017(6) 0.000(15) 0.000(15) -0.013(10)
O2WS 0.011(9) 0.032(11) 0.016(9) 0.011(9) -0.004(8) 0.005(9)
O3WS 0.032(10) 0.044(10) 0.027(8) 0.00(2) 0.00(2) 0.007(8)
Eu3A 0.025 0.013 0.022 0.000 0.000 -0.001
O1WA 0.115(13) 0.035(10) 0.017(6) 0.000(15) 0.000(15) -0.013(10)
O2WA 0.033(14) 0.013(11) 0.023(12) 0.00(3) 0.00(3) 0.012(11)
O3WA 0.036(9) 0.025(8) 0.015(8) 0.002(9) -0.001(9) -0.010(7)
P1_1 0.0124(6) 0.0129(6) 0.0375(8) 0.0015(5) 0.0032(5) 0.0003(5)
C1_1 0.013(2) 0.020(2) 0.047(3) -0.001(2) 0.002(2) -0.004(2)
C2_1 0.021(4) 0.021(4) 0.066(6) 0.000(4) -0.005(4) 0.000(3)
C3_1 0.020(4) 0.019(4) 0.068(6) 0.002(4) -0.007(4) 0.001(3)
C4_1 0.019(2) 0.022(3) 0.058(4) -0.007(3) 0.000(3) -0.002(2)
C5_1 0.018(4) 0.018(4) 0.060(6) 0.002(4) 0.002(4) -0.004(3)
C6_1 0.016(4) 0.021(4) 0.058(6) 0.002(4) 0.000(4) -0.001(3)
C2A_1 0.022(4) 0.024(5) 0.065(6) -0.010(5) -0.002(5) -0.001(4)
C3A_1 0.025(4) 0.026(5) 0.070(6) -0.006(5) -0.003(5) 0.002(4)
C5A_1 0.020(4) 0.023(4) 0.060(6) -0.006(5) 0.006(5) -0.001(4)
C6A_1 0.015(4) 0.026(4) 0.057(6) -0.004(5) 0.006(5) -0.002(4)
O1_1 0.025(2) 0.0151(18) 0.037(2) -0.0014(17) 0.0032(18) -0.0030(16)
O2_1 0.0139(18) 0.021(2) 0.041(2) 0.0003(18) 0.0014(17) -0.0022(15)
O3_1 0.0190(19) 0.0152(18) 0.052(3) 0.0061(18) 0.0003(19) 0.0041(16)
O4_1 0.019(2) 0.021(2) 0.091(4) -0.014(3) 0.008(2) -0.0005(18)
O5_1 0.019(2) 0.023(2) 0.068(3) -0.014(2) -0.005(2) 0.0009(17)
O6_1 0.028(2) 0.023(2) 0.054(3) -0.001(2) 0.009(2) 0.0005(18)
O7_1 0.026(2) 0.020(2) 0.042(3) -0.0077(18) 0.0083(19) 0.0021(17)
C8_1 0.020(3) 0.016(2) 0.059(4) -0.013(3) 0.001(3) 0.001(2)
C9_1 0.015(2) 0.019(3) 0.054(3) -0.007(2) 0.001(2) 0.001(2)
C10_1 0.019(3) 0.017(3) 0.046(3) -0.008(2) 0.001(2) -0.002(2)
C11_1 0.021(2) 0.015(2) 0.042(3) -0.008(2) 0.003(2) 0.002(2)
C12_1 0.016(2) 0.020(3) 0.048(3) -0.011(2) 0.005(2) -0.003(2)
C13_1 0.015(2) 0.021(3) 0.057(4) -0.007(3) 0.001(2) 0.002(2)
C14_1 0.019(2) 0.017(2) 0.037(3) -0.006(2) 0.001(2) 0.002(2)
C7_1 0.015(2) 0.018(2) 0.055(3) -0.012(2) 0.001(2) -0.003(2)
P1_2 0.0388(13) 0.0294(12) 0.0421(14) 0.000 0.000 0.0034(10)
C1_2 0.048(5) 0.050(5) 0.042(4) 0.000 0.000 0.012(4)
C2_2 0.065(7) 0.074(7) 0.053(7) -0.010(6) -0.006(6) 0.018(7)
C3_2 0.067(7) 0.075(8) 0.053(7) -0.005(6) -0.005(6) 0.022(7)
C4_2 0.059(5) 0.068(6) 0.049(5) 0.000 0.000 0.026(5)
C5_2 0.048(6) 0.060(7) 0.040(6) -0.007(5) -0.006(5) 0.022(6)
C6_2 0.046(6) 0.050(6) 0.038(6) -0.010(5) -0.005(5) 0.018(6)
O2_2 0.056(5) 0.049(5) 0.088(7) 0.000 0.000 -0.008(4)
O3_2 0.062(4) 0.058(4) 0.054(3) 0.025(3) 0.025(3) 0.019(3)
O4_2 0.045(6) 0.122(11) 0.063(7) 0.021(8) -0.001(5) 0.016(7)
O4A_2 0.071(10) 0.094(12) 0.066(9) 0.031(10) 0.011(9) 0.046(9)
C7_2 0.050(5) 0.066(6) 0.042(5) 0.000 0.000 0.026(5)
C8_2 0.056(5) 0.070(5) 0.044(4) 0.008(4) 0.008(4) 0.018(4)
C9_2 0.049(4) 0.071(5) 0.049(4) 0.017(4) 0.002(3) 0.015(4)
C11_2 0.045(6) 0.062(6) 0.047(6) 0.000 0.000 0.011(5)
C10_2 0.056(4) 0.089(5) 0.058(4) 0.028(4) 0.015(4) 0.029(4)
O1_2 0.048(3) 0.046(3) 0.040(3) 0.003(2) 0.000(2) 0.012(3)
C1_3 0.074(5) 0.046(4) 0.097(6) 0.004(5) 0.000(5) 0.000(4)
O1_3 0.041(3) 0.032(3) 0.060(4) 0.003(3) 0.005(3) -0.003(3)
N1_3 0.105(7) 0.060(5) 0.136(8) 0.009(6) 0.010(7) -0.014(5)
C2_3 0.103(8) 0.097(10) 0.155(13) 0.026(10) -0.001(10) -0.019(8)
C3_3 0.155(14) 0.077(8) 0.183(15) -0.009(11) 0.008(13) -0.002(10)
C1_4 0.068(6) 0.056(5) 0.090(6) 0.002(5) 0.008(5) -0.006(5)
O1_4 0.056(5) 0.044(4) 0.069(5) -0.001(4) 0.003(4) -0.002(4)
N1_4 0.099(8) 0.070(6) 0.127(9) 0.009(7) 0.012(7) -0.020(6)
C2_4 0.110(17) 0.101(17) 0.142(18) 0.017(16) 0.024(13) -0.019(15)
C3_4 0.124(12) 0.077(8) 0.153(13) 0.004(10) 0.008(11) -0.011(10)

loop_
_atom_type_symbol
_atom_type_description
_atom_type_scat_dispersion_real
_atom_type_scat_dispersion_imag
_atom_type_scat_source
C C 0.0137 0.0067 'International Tables Vol C Tables 4.2.6.8 and 6.1.1.4'
Eu Eu -2.6997 10.5010 'International Tables Vol C Tables 4.2.6.8 and 6.1.1.4'
N N 0.0241 0.0134 'International Tables Vol C Tables 4.2.6.8 and 6.1.1.4'
O O 0.0389 0.0241 'International Tables Vol C Tables 4.2.6.8 and 6.1.1.4'
P P 0.2543 0.3332 'International Tables Vol C Tables 4.2.6.8 and 6.1.1.4'
H H 0.0000 0.0000 'International Tables Vol C Tables 4.2.6.8 and 6.1.1.4'

loop_
_geom_angle_atom_site_label_1
_geom_angle_atom_site_label_2
_geom_angle_atom_site_label_3
_geom_angle
_geom_angle_site_symmetry_1
_geom_angle_site_symmetry_3
_geom_angle_publ_flag
O3_1 Eu1 O1_2 97.22(19) . . ?
O3_1 Eu1 O1_4 78.7(11) . . ?
O1_2 Eu1 O1_4 75.9(9) . . ?
O3_1 Eu1 O1_3 77.9(4) . . ?
O1_2 Eu1 O1_3 83.2(3) . . ?
O3_1 Eu1 O7_1 80.87(18) . 4_466 ?
O1_2 Eu1 O7_1 162.78(19) . 4_466 ?
O1_3 Eu1 O7_1 79.7(3) . 4_466 ?
O3_1 Eu1 O5_1 151.53(16) . 1_455 ?
O1_2 Eu1 O5_1 90.2(2) . 1_455 ?
O1_3 Eu1 O5_1 75.7(4) . 1_455 ?
O7_1 Eu1 O5_1 84.02(17) 4_466 1_455 ?
O3_1 Eu1 O4_1 154.63(15) . 1_455 ?
O1_2 Eu1 O4_1 85.5(2) . 1_455 ?
O1_3 Eu1 O4_1 127.4(4) . 1_455 ?
O7_1 Eu1 O4_1 103.6(2) 4_466 1_455 ?
O5_1 Eu1 O4_1 53.08(15) 1_455 1_455 ?
O3_1 Eu1 O1_1 81.87(15) . 2_665 ?
O1_2 Eu1 O1_1 73.28(18) . 2_665 ?
O1_3 Eu1 O1_1 146.6(3) . 2_665 ?
O7_1 Eu1 O1_1 122.95(14) 4_466 2_665 ?
O5_1 Eu1 O1_1 126.51(15) 1_455 2_665 ?
O4_1 Eu1 O1_1 74.75(16) 1_455 2_665 ?
O3_1 Eu1 O2_1 80.76(14) . 2_665 ?
O1_2 Eu1 O2_1 130.61(18) . 2_665 ?
O1_3 Eu1 O2_1 142.1(3) . 2_665 ?
O7_1 Eu1 O2_1 66.22(14) 4_466 2_665 ?
O5_1 Eu1 O2_1 114.69(17) 1_455 2_665 ?
O4_1 Eu1 O2_1 78.48(16) 1_455 2_665 ?
O1_1 Eu1 O2_1 57.50(15) 2_665 2_665 ?
O3_1 Eu1 C13_1 176.9(2) . 1_455 ?
O1_2 Eu1 C13_1 85.5(2) . 1_455 ?
O1_3 Eu1 C13_1 101.0(4) . 1_455 ?
O7_1 Eu1 C13_1 96.1(2) 4_466 1_455 ?
O5_1 Eu1 C13_1 26.46(17) 1_455 1_455 ?
O4_1 Eu1 C13_1 26.76(16) 1_455 1_455 ?
O1_1 Eu1 C13_1 100.39(17) 2_665 1_455 ?
O2_1 Eu1 C13_1 98.58(17) 2_665 1_455 ?
O3_1 Eu1 P1_1 77.30(11) . 2_665 ?
O1_2 Eu1 P1_1 101.82(15) . 2_665 ?
O1_3 Eu1 P1_1 155.1(4) . 2_665 ?
O7_1 Eu1 P1_1 94.49(11) 4_466 2_665 ?
O5_1 Eu1 P1_1 128.07(12) 1_455 2_665 ?
O4_1 Eu1 P1_1 77.46(11) 1_455 2_665 ?
O1_1 Eu1 P1_1 28.55(11) 2_665 2_665 ?
O2_1 Eu1 P1_1 29.20(11) 2_665 2_665 ?
C13_1 Eu1 P1_1 103.63(13) 1_455 2_665 ?
O3_1 Eu1 Eu2 69.45(12) . 7_676 ?
O1_2 Eu1 Eu2 157.98(14) . 7_676 ?
O1_3 Eu1 Eu2 109.8(3) . 7_676 ?
O7_1 Eu1 Eu2 35.98(10) 4_466 7_676 ?
O5_1 Eu1 Eu2 109.97(14) 1_455 7_676 ?
O4_1 Eu1 Eu2 99.31(16) 1_455 7_676 ?
O1_1 Eu1 Eu2 87.16(10) 2_665 7_676 ?
O2_1 Eu1 Eu2 32.66(10) 2_665 7_676 ?
C13_1 Eu1 Eu2 108.38(16) 1_455 7_676 ?
P1_1 Eu1 Eu2 58.98(3) 2_665 7_676 ?
O3_2 Eu2 O3_2 89.2(4) . 2_575 ?
O3_2 Eu2 O2_1 98.8(2) . 8_665 ?
O3_2 Eu2 O2_1 160.0(2) 2_575 8_665 ?
O3_2 Eu2 O2_1 160.0(2) . 7_575 ?
O3_2 Eu2 O2_1 98.8(2) 2_575 7_575 ?
O2_1 Eu2 O2_1 79.8(2) 8_665 7_575 ?
O3_2 Eu2 O6_1 82.2(2) . 5_676 ?
O3_2 Eu2 O6_1 82.1(2) 2_575 5_676 ?
O2_1 Eu2 O6_1 80.83(17) 8_665 5_676 ?
O2_1 Eu2 O6_1 116.90(16) 7_575 5_676 ?
O3_2 Eu2 O6_1 82.1(2) . 6_456 ?
O3_2 Eu2 O6_1 82.2(2) 2_575 6_456 ?
O2_1 Eu2 O6_1 116.90(16) 8_665 6_456 ?
O2_1 Eu2 O6_1 80.83(17) 7_575 6_456 ?
O6_1 Eu2 O6_1 158.0(3) 5_676 6_456 ?
O3_2 Eu2 O7_1 74.2(2) . 6_456 ?
O3_2 Eu2 O7_1 132.3(2) 2_575 6_456 ?
O2_1 Eu2 O7_1 67.69(15) 8_665 6_456 ?
O2_1 Eu2 O7_1 87.02(16) 7_575 6_456 ?
O6_1 Eu2 O7_1 136.52(16) 5_676 6_456 ?
O6_1 Eu2 O7_1 51.82(15) 6_456 6_456 ?
O3_2 Eu2 O7_1 132.3(2) . 5_676 ?
O3_2 Eu2 O7_1 74.2(2) 2_575 5_676 ?
O2_1 Eu2 O7_1 87.02(16) 8_665 5_676 ?
O2_1 Eu2 O7_1 67.69(15) 7_575 5_676 ?
O6_1 Eu2 O7_1 51.82(15) 5_676 5_676 ?
O6_1 Eu2 O7_1 136.52(16) 6_456 5_676 ?
O7_1 Eu2 O7_1 147.3(2) 6_456 5_676 ?
O3_2 Eu2 C14_1 73.9(2) . 6_456 ?
O3_2 Eu2 C14_1 106.2(2) 2_575 6_456 ?
O2_1 Eu2 C14_1 93.68(16) 8_665 6_456 ?
O2_1 Eu2 C14_1 86.20(16) 7_575 6_456 ?
O6_1 Eu2 C14_1 154.46(17) 5_676 6_456 ?
O6_1 Eu2 C14_1 25.61(17) 6_456 6_456 ?
O7_1 Eu2 C14_1 26.54(16) 6_456 6_456 ?
O7_1 Eu2 C14_1 153.36(16) 5_676 6_456 ?
O3_2 Eu2 C14_1 106.2(2) . 5_676 ?
O3_2 Eu2 C14_1 73.9(2) 2_575 5_676 ?
O2_1 Eu2 C14_1 86.20(16) 8_665 5_676 ?
O2_1 Eu2 C14_1 93.68(16) 7_575 5_676 ?
O6_1 Eu2 C14_1 25.61(17) 5_676 5_676 ?
O6_1 Eu2 C14_1 154.46(17) 6_456 5_676 ?
O7_1 Eu2 C14_1 153.36(16) 6_456 5_676 ?
O7_1 Eu2 C14_1 26.54(16) 5_676 5_676 ?
C14_1 Eu2 C14_1 179.8(3) 6_456 5_676 ?
O3_2 Eu2 Eu1 94.5(2) . 7_575 ?
O3_2 Eu2 Eu1 161.85(16) 2_575 7_575 ?
O2_1 Eu2 Eu1 36.17(10) 8_665 7_575 ?
O2_1 Eu2 Eu1 72.40(11) 7_575 7_575 ?
O6_1 Eu2 Eu1 115.94(13) 5_676 7_575 ?
O6_1 Eu2 Eu1 80.73(12) 6_456 7_575 ?
O7_1 Eu2 Eu1 34.01(11) 6_456 7_575 ?
O7_1 Eu2 Eu1 114.96(12) 5_676 7_575 ?
C14_1 Eu2 Eu1 58.30(13) 6_456 7_575 ?
C14_1 Eu2 Eu1 121.57(13) 5_676 7_575 ?
O3_2 Eu2 Eu1 161.85(16) . 8_665 ?
O3_2 Eu2 Eu1 94.5(2) 2_575 8_665 ?
O2_1 Eu2 Eu1 72.40(11) 8_665 8_665 ?
O2_1 Eu2 Eu1 36.17(10) 7_575 8_665 ?
O6_1 Eu2 Eu1 80.73(12) 5_676 8_665 ?
O6_1 Eu2 Eu1 115.94(13) 6_456 8_665 ?
O7_1 Eu2 Eu1 114.96(12) 6_456 8_665 ?
O7_1 Eu2 Eu1 34.01(11) 5_676 8_665 ?
C14_1 Eu2 Eu1 121.57(13) 6_456 8_665 ?
C14_1 Eu2 Eu1 58.30(13) 5_676 8_665 ?
Eu1 Eu2 Eu1 87.367(12) 7_575 8_665 ?
O1_1 Eu3 O1W 79.34(10) . . ?
O1_1 Eu3 O3WS 72.01(11) . . ?
O1W Eu3 O3WS 84.6 . . ?
O1_1 Eu3 O2WS 76.44(11) . . ?
O1W Eu3 O2WS 95.8 . . ?
O3WS Eu3 O2WS 147.8 . . ?
O1_1 Eu3A O3WA 87.72(11) . . ?
O1_1 Eu3A O2WA 95.31(11) . . ?
O3WA Eu3A O2WA 161.362(1) . . ?
O1_1 Eu3A O1WA 79.96(11) . . ?
O3WA Eu3A O1WA 85.248(1) . . ?
O2WA Eu3A O1WA 113.4 . . ?
O1_1 Eu3A P1_1 15.09(11) . . ?
O3WA Eu3A P1_1 93.99(2) . . ?
O2WA Eu3A P1_1 93.55(2) . . ?
O1WA Eu3A P1_1 66.88(2) . . ?
O3_1 P1_1 O1_1 113.4(3) . . ?
O3_1 P1_1 O2_1 113.8(3) . . ?
O1_1 P1_1 O2_1 104.4(2) . . ?
O3_1 P1_1 C1_1 107.2(2) . . ?
O1_1 P1_1 C1_1 110.1(3) . . ?
O2_1 P1_1 C1_1 107.9(3) . . ?
O3_1 P1_1 Eu1 124.12(18) . 2_665 ?
O1_1 P1_1 Eu1 50.69(17) . 2_665 ?
O2_1 P1_1 Eu1 54.27(17) . 2_665 ?
C1_1 P1_1 Eu1 128.65(18) . 2_665 ?
O3_1 P1_1 Eu3A 93.8(2) . . ?
O1_1 P1_1 Eu3A 21.96(17) . . ?
O2_1 P1_1 Eu3A 123.50(18) . . ?
C1_1 P1_1 Eu3A 109.2(2) . . ?
Eu1 P1_1 Eu3A 69.32(3) 2_665 . ?
C6A_1 C1_1 C2A_1 118.7(9) . . ?
C2_1 C1_1 C6_1 120.0 . . ?
C6A_1 C1_1 P1_1 119.5(7) . . ?
C2A_1 C1_1 P1_1 121.7(7) . . ?
C2_1 C1_1 P1_1 120.9(3) . . ?
C6_1 C1_1 P1_1 119.1(3) . . ?
C3_1 C2_1 C1_1 120.0 . . ?
C3_1 C2_1 H2_1 120.0 . . ?
C1_1 C2_1 H2_1 120.0 . . ?
C2_1 C3_1 C4_1 120.0 . . ?
C2_1 C3_1 H3_1 120.0 . . ?
C4_1 C3_1 H3_1 120.0 . . ?
C5_1 C4_1 C3_1 120.0 . . ?
C5A_1 C4_1 C3A_1 119.8(9) . . ?
C5A_1 C4_1 C7_1 120.3(8) . . ?
C5_1 C4_1 C7_1 119.7(4) . . ?
C3_1 C4_1 C7_1 120.3(4) . . ?
C3A_1 C4_1 C7_1 119.8(7) . . ?
C6_1 C5_1 C4_1 120.0 . . ?
C6_1 C5_1 H5_1 120.0 . . ?
C4_1 C5_1 H5_1 120.0 . . ?
C5_1 C6_1 C1_1 120.0 . . ?
C5_1 C6_1 H6_1 120.0 . . ?
C1_1 C6_1 H6_1 120.0 . . ?
C1_1 C2A_1 C3A_1 121.1(13) . . ?
C1_1 C2A_1 H2A_1 119.4 . . ?
C3A_1 C2A_1 H2A_1 119.4 . . ?
C2A_1 C3A_1 C4_1 118.7(13) . . ?
C2A_1 C3A_1 H3A_1 120.6 . . ?
C4_1 C3A_1 H3A_1 120.6 . . ?
C4_1 C5A_1 C6A_1 119.9(12) . . ?
C4_1 C5A_1 H5A_1 120.1 . . ?
C6A_1 C5A_1 H5A_1 120.1 . . ?
C1_1 C6A_1 C5A_1 121.3(12) . . ?
C1_1 C6A_1 H6A_1 119.4 . . ?
C5A_1 C6A_1 H6A_1 119.4 . . ?
P1_1 O1_1 Eu3A 142.9(3) . . ?
P1_1 O1_1 Eu3 148.4(3) . . ?
P1_1 O1_1 Eu1 100.8(2) . 2_665 ?
Eu3 O1_1 Eu1 110.76(16) . 2_665 ?
P1_1 O2_1 Eu2 137.1(2) . 7_676 ?
P1_1 O2_1 Eu1 96.5(2) . 2_665 ?
Eu2 O2_1 Eu1 111.18(16) 7_676 2_665 ?
P1_1 O3_1 Eu1 145.1(3) . . ?
C13_1 O4_1 Eu1 91.8(4) . 1_655 ?
C13_1 O5_1 Eu1 92.6(4) . 1_655 ?
C14_1 O6_1 Eu2 94.7(4) . 5_676 ?
C14_1 O7_1 Eu1 143.4(4) . 4_566 ?
C14_1 O7_1 Eu2 91.6(4) . 5_676 ?
Eu1 O7_1 Eu2 110.01(16) 4_566 5_676 ?
C7_1 C8_1 C9_1 121.0(6) . . ?
C7_1 C8_1 H8_1 119.5 . . ?
C9_1 C8_1 H8_1 119.5 . . ?
C10_1 C9_1 C8_1 120.8(6) . . ?
C10_1 C9_1 C13_1 119.4(5) . . ?
C8_1 C9_1 C13_1 119.8(5) . . ?
C9_1 C10_1 C11_1 119.0(6) . . ?
C9_1 C10_1 H10_1 120.5 . . ?
C11_1 C10_1 H10_1 120.5 . . ?
C12_1 C11_1 C10_1 121.1(5) . . ?
C12_1 C11_1 C14_1 119.7(5) . . ?
C10_1 C11_1 C14_1 119.2(5) . . ?
C11_1 C12_1 C7_1 120.7(6) . . ?
C11_1 C12_1 H12_1 119.6 . . ?
C7_1 C12_1 H12_1 119.6 . . ?
O5_1 C13_1 O4_1 121.8(6) . . ?
O5_1 C13_1 C9_1 119.3(5) . . ?
O4_1 C13_1 C9_1 118.9(5) . . ?
O5_1 C13_1 Eu1 60.9(3) . 1_655 ?
O4_1 C13_1 Eu1 61.4(3) . 1_655 ?
C9_1 C13_1 Eu1 170.6(6) . 1_655 ?
O6_1 C14_1 O7_1 120.4(6) . . ?
O6_1 C14_1 C11_1 120.3(6) . . ?
O7_1 C14_1 C11_1 119.2(5) . . ?
O6_1 C14_1 Eu2 59.7(3) . 5_676 ?
O7_1 C14_1 Eu2 61.9(3) . 5_676 ?
C11_1 C14_1 Eu2 165.8(5) . 5_676 ?
C8_1 C7_1 C12_1 117.2(5) . . ?
C8_1 C7_1 C4_1 121.8(5) . . ?
C12_1 C7_1 C4_1 121.0(5) . . ?
O1_2 P1_2 O2_2 111.9(3) 6_556 . ?
O1_2 P1_2 O1_2 108.1(5) 6_556 . ?
O2_2 P1_2 O1_2 111.9(3) . . ?
O1_2 P1_2 C1_2 108.7(3) 6_556 . ?
O2_2 P1_2 C1_2 107.5(6) . . ?
O1_2 P1_2 C1_2 108.7(3) . . ?
C2_2 C1_2 C6_2 118.8(10) . . ?
C2_2 C1_2 P1_2 121.4(8) . . ?
C6_2 C1_2 P1_2 119.4(7) . . ?
C3_2 C2_2 C1_2 120.8(12) . . ?
C3_2 C2_2 H2_2 119.6 . . ?
C1_2 C2_2 H2_2 119.6 . . ?
C2_2 C3_2 C4_2 120.1(13) . . ?
C2_2 C3_2 H3_2 120.0 . . ?
C4_2 C3_2 H3_2 120.0 . . ?
C3_2 C4_2 C5_2 119.2(11) . . ?
C3_2 C4_2 C7_2 120.1(9) . . ?
C5_2 C4_2 C7_2 120.2(8) . . ?
C6_2 C5_2 C4_2 120.6(11) . . ?
C6_2 C5_2 H5_2 119.7 . . ?
C4_2 C5_2 H5_2 119.7 . . ?
C5_2 C6_2 C1_2 119.4(11) . . ?
C5_2 C6_2 H6_2 120.3 . . ?
C1_2 C6_2 H6_2 120.3 . . ?
C10_2 O3_2 Eu2 156.0(8) . . ?
C8_2 C7_2 C8_2 118.6(12) 6_556 . ?
C8_2 C7_2 C4_2 120.7(6) 6_556 . ?
C8_2 C7_2 C4_2 120.7(6) . . ?
C7_2 C8_2 C9_2 120.3(9) . . ?
C7_2 C8_2 H8_2 119.9 . . ?
C9_2 C8_2 H8_2 119.9 . . ?
C11_2 C9_2 C8_2 120.4(9) . . ?
C11_2 C9_2 C10_2 119.3(9) . . ?
C8_2 C9_2 C10_2 120.3(9) . . ?
C9_2 C11_2 C9_2 119.9(12) . 6_556 ?
C9_2 C11_2 H11_2 120.0 . . ?
C9_2 C11_2 H11_2 120.0 6_556 . ?
O3_2 C10_2 O4_2 121.4(11) . . ?
O3_2 C10_2 O4A_2 118.5(12) . . ?
O3_2 C10_2 C9_2 120.8(9) . . ?
O4_2 C10_2 C9_2 115.7(10) . . ?
O4A_2 C10_2 C9_2 110.1(13) . . ?
P1_2 O1_2 Eu1 155.5(4) . . ?
O1_3 C1_3 N1_3 136.4(19) . . ?
O1_3 C1_3 H1_3 111.8 . . ?
N1_3 C1_3 H1_3 111.8 . . ?
C1_3 O1_3 Eu1 137.0(14) . . ?
C1_3 N1_3 C2_3 115.9(17) . . ?
C1_3 N1_3 C3_3 132(2) . . ?
C2_3 N1_3 C3_3 111(2) . . ?
N1_3 C2_3 H2A_3 109.5 . . ?
N1_3 C2_3 H2B_3 109.5 . . ?
H2A_3 C2_3 H2B_3 109.5 . . ?
N1_3 C2_3 H2C_3 109.5 . . ?
H2A_3 C2_3 H2C_3 109.5 . . ?
H2B_3 C2_3 H2C_3 109.5 . . ?
N1_3 C3_3 H3A_3 109.5 . . ?
N1_3 C3_3 H3B_3 109.5 . . ?
H3A_3 C3_3 H3B_3 109.5 . . ?
N1_3 C3_3 H3C_3 109.5 . . ?
H3A_3 C3_3 H3C_3 109.5 . . ?
H3B_3 C3_3 H3C_3 109.5 . . ?
O1_4 C1_4 N1_4 140(3) . . ?
O1_4 C1_4 H1_4 110.2 . . ?
N1_4 C1_4 H1_4 110.2 . . ?
C1_4 O1_4 Eu1 141(3) . . ?
C1_4 N1_4 C2_4 117(3) . . ?
C1_4 N1_4 C3_4 131(3) . . ?
C2_4 N1_4 C3_4 111(3) . . ?
N1_4 C2_4 H2A_4 109.5 . . ?
N1_4 C2_4 H2B_4 109.5 . . ?
H2A_4 C2_4 H2B_4 109.5 . . ?
N1_4 C2_4 H2C_4 109.5 . . ?
H2A_4 C2_4 H2C_4 109.5 . . ?
H2B_4 C2_4 H2C_4 109.5 . . ?
N1_4 C3_4 H3A_4 109.5 . . ?
N1_4 C3_4 H3B_4 109.5 . . ?
H3A_4 C3_4 H3B_4 109.5 . . ?
N1_4 C3_4 H3C_4 109.5 . . ?
H3A_4 C3_4 H3C_4 109.5 . . ?
H3B_4 C3_4 H3C_4 109.5 . . ?

loop_
_geom_bond_atom_site_label_1
_geom_bond_atom_site_label_2
_geom_bond_distance
_geom_bond_site_symmetry_2
_geom_bond_publ_flag
Eu1 O3_1 2.294(4) . ?
Eu1 O1_2 2.329(6) . ?
Eu1 O1_4 2.399(10) . ?
Eu1 O1_3 2.403(7) . ?
Eu1 O7_1 2.410(5) 4_466 ?
Eu1 O5_1 2.444(5) 1_455 ?
Eu1 O4_1 2.454(5) 1_455 ?
Eu1 O1_1 2.470(4) 2_665 ?
Eu1 O2_1 2.563(4) 2_665 ?
Eu1 C13_1 2.793(6) 1_455 ?
Eu1 P1_1 3.1362(14) 2_665 ?
Eu1 Eu2 4.0489(5) 7_676 ?
Eu2 O3_2 2.285(6) . ?
Eu2 O3_2 2.285(6) 2_575 ?
Eu2 O2_1 2.343(4) 8_665 ?
Eu2 O2_1 2.343(4) 7_575 ?
Eu2 O6_1 2.484(5) 5_676 ?
Eu2 O6_1 2.484(5) 6_456 ?
Eu2 O7_1 2.532(4) 6_456 ?
Eu2 O7_1 2.532(4) 5_676 ?
Eu2 C14_1 2.868(6) 6_456 ?
Eu2 C14_1 2.868(6) 5_676 ?
Eu3 O1_1 2.300(5) . ?
Eu3 O1W 2.4093 . ?
Eu3 O3WS 2.4674 . ?
Eu3 O2WS 2.5068 . ?
Eu3A O1_1 2.192(5) . ?
Eu3A O3WA 2.38237(9) . ?
Eu3A O2WA 2.42621(8) . ?
Eu3A O1WA 2.77755(11) . ?
Eu3A P1_1 3.5310(16) . ?
P1_1 O3_1 1.514(4) . ?
P1_1 O1_1 1.526(5) . ?
P1_1 O2_1 1.540(5) . ?
P1_1 C1_1 1.816(4) . ?
C1_1 C6A_1 1.372(14) . ?
C1_1 C2A_1 1.374(14) . ?
C1_1 C2_1 1.3900 . ?
C1_1 C6_1 1.3900 . ?
C2_1 C3_1 1.3900 . ?
C2_1 H2_1 0.9500 . ?
C3_1 C4_1 1.3900 . ?
C3_1 H3_1 0.9500 . ?
C4_1 C5A_1 1.371(13) . ?
C4_1 C5_1 1.3900 . ?
C4_1 C3A_1 1.402(14) . ?
C4_1 C7_1 1.502(7) . ?
C5_1 C6_1 1.3900 . ?
C5_1 H5_1 0.9500 . ?
C6_1 H6_1 0.9500 . ?
C2A_1 C3A_1 1.394(15) . ?
C2A_1 H2A_1 0.9500 . ?
C3A_1 H3A_1 0.9500 . ?
C5A_1 C6A_1 1.382(15) . ?
C5A_1 H5A_1 0.9500 . ?
C6A_1 H6A_1 0.9500 . ?
O4_1 C13_1 1.258(8) . ?
O5_1 C13_1 1.246(8) . ?
O6_1 C14_1 1.244(8) . ?
O7_1 C14_1 1.282(7) . ?
C8_1 C7_1 1.398(8) . ?
C8_1 C9_1 1.399(8) . ?
C8_1 H8_1 0.9500 . ?
C9_1 C10_1 1.368(8) . ?
C9_1 C13_1 1.509(8) . ?
C10_1 C11_1 1.389(8) . ?
C10_1 H10_1 0.9500 . ?
C11_1 C12_1 1.380(8) . ?
C11_1 C14_1 1.490(8) . ?
C12_1 C7_1 1.412(8) . ?
C12_1 H12_1 0.9500 . ?
P1_2 O1_2 1.510(6) 6_556 ?
P1_2 O2_2 1.510(10) . ?
P1_2 O1_2 1.510(6) . ?
P1_2 C1_2 1.811(11) . ?
C1_2 C2_2 1.405(13) . ?
C1_2 C6_2 1.419(11) . ?
C2_2 C3_2 1.400(14) . ?
C2_2 H2_2 0.9500 . ?
C3_2 C4_2 1.402(13) . ?
C3_2 H3_2 0.9500 . ?
C4_2 C5_2 1.408(12) . ?
C4_2 C7_2 1.495(17) . ?
C5_2 C6_2 1.408(13) . ?
C5_2 H5_2 0.9500 . ?
C6_2 H6_2 0.9500 . ?
O3_2 C10_2 1.235(11) . ?
O4_2 C10_2 1.326(14) . ?
O4A_2 C10_2 1.329(17) . ?
C7_2 C8_2 1.399(11) 6_556 ?
C7_2 C8_2 1.399(11) . ?
C8_2 C9_2 1.413(13) . ?
C8_2 H8_2 0.9500 . ?
C9_2 C11_2 1.380(12) . ?
C9_2 C10_2 1.498(14) . ?
C11_2 H11_2 0.9500 . ?
C1_3 O1_3 1.16(2) . ?
C1_3 N1_3 1.29(2) . ?
C1_3 H1_3 0.9500 . ?
N1_3 C2_3 1.34(2) . ?
N1_3 C3_3 1.36(2) . ?
C2_3 H2A_3 0.9800 . ?
C2_3 H2B_3 0.9800 . ?
C2_3 H2C_3 0.9800 . ?
C3_3 H3A_3 0.9800 . ?
C3_3 H3B_3 0.9800 . ?
C3_3 H3C_3 0.9800 . ?
C1_4 O1_4 1.15(3) . ?
C1_4 N1_4 1.29(2) . ?
C1_4 H1_4 0.9500 . ?
N1_4 C2_4 1.36(2) . ?
N1_4 C3_4 1.36(2) . ?
C2_4 H2A_4 0.9800 . ?
C2_4 H2B_4 0.9800 . ?
C2_4 H2C_4 0.9800 . ?
C3_4 H3A_4 0.9800 . ?
C3_4 H3B_4 0.9800 . ?
C3_4 H3C_4 0.9800 . ?

loop_
_geom_torsion_atom_site_label_1
_geom_torsion_atom_site_label_2
_geom_torsion_atom_site_label_3
_geom_torsion_atom_site_label_4
_geom_torsion
_geom_torsion_site_symmetry_1
_geom_torsion_site_symmetry_2
_geom_torsion_site_symmetry_3
_geom_torsion_site_symmetry_4
_geom_torsion_publ_flag
O3_1 P1_1 C1_1 C6A_1 31.4(13) . . . . ?
O1_1 P1_1 C1_1 C6A_1 155.2(12) . . . . ?
O2_1 P1_1 C1_1 C6A_1 -91.5(12) . . . . ?
Eu1 P1_1 C1_1 C6A_1 -149.7(12) 2_665 . . . ?
Eu3A P1_1 C1_1 C6A_1 131.8(12) . . . . ?
O3_1 P1_1 C1_1 C2A_1 -144.7(13) . . . . ?
O1_1 P1_1 C1_1 C2A_1 -20.9(13) . . . . ?
O2_1 P1_1 C1_1 C2A_1 92.4(13) . . . . ?
Eu1 P1_1 C1_1 C2A_1 34.2(13) 2_665 . . . ?
Eu3A P1_1 C1_1 C2A_1 -44.3(13) . . . . ?
O3_1 P1_1 C1_1 C2_1 -176.8(6) . . . . ?
O1_1 P1_1 C1_1 C2_1 -53.1(7) . . . . ?
O2_1 P1_1 C1_1 C2_1 60.3(6) . . . . ?
Eu1 P1_1 C1_1 C2_1 2.1(7) 2_665 . . . ?
O3_1 P1_1 C1_1 C6_1 5.2(7) . . . . ?
O1_1 P1_1 C1_1 C6_1 128.9(6) . . . . ?
O2_1 P1_1 C1_1 C6_1 -117.8(6) . . . . ?
Eu1 P1_1 C1_1 C6_1 -175.9(6) 2_665 . . . ?
C6_1 C1_1 C2_1 C3_1 0.0 . . . . ?
P1_1 C1_1 C2_1 C3_1 -178.0(4) . . . . ?
C1_1 C2_1 C3_1 C4_1 0.0 . . . . ?
C2_1 C3_1 C4_1 C5_1 0.0 . . . . ?
C2_1 C3_1 C4_1 C7_1 -179.3(6) . . . . ?
C3_1 C4_1 C5_1 C6_1 0.0 . . . . ?
C7_1 C4_1 C5_1 C6_1 179.3(6) . . . . ?
C4_1 C5_1 C6_1 C1_1 0.0 . . . . ?
C2_1 C1_1 C6_1 C5_1 0.0 . . . . ?
P1_1 C1_1 C6_1 C5_1 178.0(4) . . . . ?
C6A_1 C1_1 C2A_1 C3A_1 4(3) . . . . ?
P1_1 C1_1 C2A_1 C3A_1 -179.9(16) . . . . ?
C1_1 C2A_1 C3A_1 C4_1 2(3) . . . . ?
C5A_1 C4_1 C3A_1 C2A_1 -4(3) . . . . ?
C7_1 C4_1 C3A_1 C2A_1 179.8(16) . . . . ?
C3A_1 C4_1 C5A_1 C6A_1 0(2) . . . . ?
C7_1 C4_1 C5A_1 C6A_1 176.1(15) . . . . ?
C2A_1 C1_1 C6A_1 C5A_1 -8(3) . . . . ?
P1_1 C1_1 C6A_1 C5A_1 175.5(15) . . . . ?
C4_1 C5A_1 C6A_1 C1_1 6(3) . . . . ?
O3_1 P1_1 O1_1 Eu3A 28.3(5) . . . . ?
O2_1 P1_1 O1_1 Eu3A 152.6(4) . . . . ?
C1_1 P1_1 O1_1 Eu3A -91.8(5) . . . . ?
Eu1 P1_1 O1_1 Eu3A 144.1(5) 2_665 . . . ?
O3_1 P1_1 O1_1 Eu3 61.0(6) . . . . ?
O2_1 P1_1 O1_1 Eu3 -174.7(5) . . . . ?
C1_1 P1_1 O1_1 Eu3 -59.1(6) . . . . ?
Eu1 P1_1 O1_1 Eu3 176.8(6) 2_665 . . . ?
O3_1 P1_1 O1_1 Eu1 -115.8(2) . . . 2_665 ?
O2_1 P1_1 O1_1 Eu1 8.5(2) . . . 2_665 ?
C1_1 P1_1 O1_1 Eu1 124.1(2) . . . 2_665 ?
Eu3A P1_1 O1_1 Eu1 -144.1(5) . . . 2_665 ?
O3_1 P1_1 O2_1 Eu2 -15.1(5) . . . 7_676 ?
O1_1 P1_1 O2_1 Eu2 -139.1(3) . . . 7_676 ?
C1_1 P1_1 O2_1 Eu2 103.8(4) . . . 7_676 ?
Eu1 P1_1 O2_1 Eu2 -131.0(4) 2_665 . . 7_676 ?
Eu3A P1_1 O2_1 Eu2 -127.2(3) . . . 7_676 ?
O3_1 P1_1 O2_1 Eu1 116.0(2) . . . 2_665 ?
O1_1 P1_1 O2_1 Eu1 -8.1(2) . . . 2_665 ?
C1_1 P1_1 O2_1 Eu1 -125.2(2) . . . 2_665 ?
Eu3A P1_1 O2_1 Eu1 3.8(2) . . . 2_665 ?
O1_1 P1_1 O3_1 Eu1 113.9(5) . . . . ?
O2_1 P1_1 O3_1 Eu1 -5.2(6) . . . . ?
C1_1 P1_1 O3_1 Eu1 -124.4(5) . . . . ?
Eu1 P1_1 O3_1 Eu1 56.6(6) 2_665 . . . ?
Eu3A P1_1 O3_1 Eu1 124.1(5) . . . . ?
C7_1 C8_1 C9_1 C10_1 -1.2(12) . . . . ?
C7_1 C8_1 C9_1 C13_1 179.4(7) . . . . ?
C8_1 C9_1 C10_1 C11_1 2.3(11) . . . . ?
C13_1 C9_1 C10_1 C11_1 -178.3(7) . . . . ?
C9_1 C10_1 C11_1 C12_1 0.2(11) . . . . ?
C9_1 C10_1 C11_1 C14_1 -177.9(7) . . . . ?
C10_1 C11_1 C12_1 C7_1 -3.9(11) . . . . ?
C14_1 C11_1 C12_1 C7_1 174.2(7) . . . . ?
Eu1 O5_1 C13_1 O4_1 8.5(8) 1_655 . . . ?
Eu1 O5_1 C13_1 C9_1 -169.2(6) 1_655 . . . ?
Eu1 O4_1 C13_1 O5_1 -8.5(8) 1_655 . . . ?
Eu1 O4_1 C13_1 C9_1 169.2(6) 1_655 . . . ?
C10_1 C9_1 C13_1 O5_1 1.4(11) . . . . ?
C8_1 C9_1 C13_1 O5_1 -179.2(8) . . . . ?
C10_1 C9_1 C13_1 O4_1 -176.3(8) . . . . ?
C8_1 C9_1 C13_1 O4_1 3.1(12) . . . . ?
Eu2 O6_1 C14_1 O7_1 -12.7(7) 5_676 . . . ?
Eu2 O6_1 C14_1 C11_1 163.6(5) 5_676 . . . ?
Eu1 O7_1 C14_1 O6_1 -115.2(7) 4_566 . . . ?
Eu2 O7_1 C14_1 O6_1 12.4(7) 5_676 . . . ?
Eu1 O7_1 C14_1 C11_1 68.5(9) 4_566 . . . ?
Eu2 O7_1 C14_1 C11_1 -163.9(5) 5_676 . . . ?
Eu1 O7_1 C14_1 Eu2 -127.6(7) 4_566 . . 5_676 ?
C12_1 C11_1 C14_1 O6_1 -145.4(7) . . . . ?
C10_1 C11_1 C14_1 O6_1 32.8(10) . . . . ?
C12_1 C11_1 C14_1 O7_1 30.9(10) . . . . ?
C10_1 C11_1 C14_1 O7_1 -150.9(7) . . . . ?
C12_1 C11_1 C14_1 Eu2 -60(2) . . . 5_676 ?
C10_1 C11_1 C14_1 Eu2 118.5(17) . . . 5_676 ?
C9_1 C8_1 C7_1 C12_1 -2.3(12) . . . . ?
C9_1 C8_1 C7_1 C4_1 176.5(7) . . . . ?
C11_1 C12_1 C7_1 C8_1 4.8(11) . . . . ?
C11_1 C12_1 C7_1 C4_1 -174.0(7) . . . . ?
C5A_1 C4_1 C7_1 C8_1 173.8(14) . . . . ?
C5_1 C4_1 C7_1 C8_1 -156.5(8) . . . . ?
C3_1 C4_1 C7_1 C8_1 22.8(11) . . . . ?
C3A_1 C4_1 C7_1 C8_1 -9.9(16) . . . . ?
C5A_1 C4_1 C7_1 C12_1 -7.4(16) . . . . ?
C5_1 C4_1 C7_1 C12_1 22.3(11) . . . . ?
C3_1 C4_1 C7_1 C12_1 -158.4(8) . . . . ?
C3A_1 C4_1 C7_1 C12_1 168.9(14) . . . . ?
O1_2 P1_2 C1_2 C2_2 1.4(15) 6_556 . . . ?
O2_2 P1_2 C1_2 C2_2 122.7(14) . . . . ?
O1_2 P1_2 C1_2 C2_2 -116.0(14) . . . . ?
O1_2 P1_2 C1_2 C6_2 173.7(11) 6_556 . . . ?
O2_2 P1_2 C1_2 C6_2 -65.0(12) . . . . ?
O1_2 P1_2 C1_2 C6_2 56.4(13) . . . . ?
C6_2 C1_2 C2_2 C3_2 9(3) . . . . ?
P1_2 C1_2 C2_2 C3_2 -178.4(18) . . . . ?
C1_2 C2_2 C3_2 C4_2 -1(4) . . . . ?
C2_2 C3_2 C4_2 C5_2 -8(3) . . . . ?
C2_2 C3_2 C4_2 C7_2 -179.5(19) . . . . ?
C3_2 C4_2 C5_2 C6_2 7(3) . . . . ?
C7_2 C4_2 C5_2 C6_2 179.2(17) . . . . ?
C4_2 C5_2 C6_2 C1_2 1(3) . . . . ?
C2_2 C1_2 C6_2 C5_2 -9(3) . . . . ?
P1_2 C1_2 C6_2 C5_2 178.0(15) . . . . ?
C3_2 C4_2 C7_2 C8_2 146.6(17) . . . 6_556 ?
C5_2 C4_2 C7_2 C8_2 -25(2) . . . 6_556 ?
C3_2 C4_2 C7_2 C8_2 -33(2) . . . . ?
C5_2 C4_2 C7_2 C8_2 155.5(16) . . . . ?
C8_2 C7_2 C8_2 C9_2 -3(2) 6_556 . . . ?
C4_2 C7_2 C8_2 C9_2 175.9(13) . . . . ?
C7_2 C8_2 C9_2 C11_2 0.8(19) . . . . ?
C7_2 C8_2 C9_2 C10_2 -178.9(12) . . . . ?
C8_2 C9_2 C11_2 C9_2 2(2) . . . 6_556 ?
C10_2 C9_2 C11_2 C9_2 -178.4(9) . . . 6_556 ?
Eu2 O3_2 C10_2 O4_2 104(2) . . . . ?
Eu2 O3_2 C10_2 O4A_2 48(3) . . . . ?
Eu2 O3_2 C10_2 C9_2 -93.0(18) . . . . ?
C11_2 C9_2 C10_2 O3_2 160.6(13) . . . . ?
C8_2 C9_2 C10_2 O3_2 -19.7(18) . . . . ?
C11_2 C9_2 C10_2 O4_2 -35.9(19) . . . . ?
C8_2 C9_2 C10_2 O4_2 143.8(14) . . . . ?
C11_2 C9_2 C10_2 O4A_2 16(2) . . . . ?
C8_2 C9_2 C10_2 O4A_2 -163.8(17) . . . . ?
O1_2 P1_2 O1_2 Eu1 139.8(6) 6_556 . . . ?
O2_2 P1_2 O1_2 Eu1 16.2(10) . . . . ?
C1_2 P1_2 O1_2 Eu1 -102.4(9) . . . . ?
N1_3 C1_3 O1_3 Eu1 178.2(16) . . . . ?
O1_3 C1_3 N1_3 C2_3 -3(3) . . . . ?
O1_3 C1_3 N1_3 C3_3 -168(3) . . . . ?
N1_4 C1_4 O1_4 Eu1 170(4) . . . . ?
O1_4 C1_4 N1_4 C2_4 -174(4) . . . . ?
O1_4 C1_4 N1_4 C3_4 -6(5) . . . . ?
